data_2003443
loop_
_publ_author_name
'Ben Amor, F.'
'Soumhi, E. H.'
'Ould Abdellahi, M.'
'Jouini, T.'

_publ_section_title
;
 <i>p</i>-Anisidinium Dihydrog\'enophosphate
;
_journal_issue 5
_journal_name_full 'Acta Crystallographica Section C'
_journal_page_first 933
_journal_page_last 935
_journal_paper_doi 10.1107/S0108270194014289
_journal_volume 51
_journal_year 1995
_chemical_formula_moiety 'C7 H12 N1 O5 P1'
_chemical_formula_structural (1-4,CH~3~O-C~6~H~4~-NH~3~)H~2~PO~4~
_chemical_formula_sum 'C7 H12 N O5 P'
_chemical_formula_weight 221.15
_chemical_name_systematic
;
 para-Anisidinium Dihydrog\'enophosphate
;
_space_group_IT_number 14
_symmetry_cell_setting monoclinic
_symmetry_space_group_name_Hall '-P 2yab'
_symmetry_space_group_name_H-M 'P 1 21/a 1'
_audit_creation_method SHELXL
_cell_angle_alpha 90.00
_cell_angle_beta 104.903(4)
_cell_angle_gamma 90.00
_cell_formula_units_Z 4
_cell_length_a 9.3781(5)
_cell_length_b 8.2216(6)
_cell_length_c 13.5971(6)
_cell_measurement_reflns_used 25
_cell_measurement_temperature 293(2)
_cell_measurement_theta_max 16
_cell_measurement_theta_min 14
_cell_volume 1013.11(10)
_computing_cell_refinement 'Enraf-Nonius CAD4 software'
_computing_data_collection 'Enraf-Nonius CAD4 software'
_computing_data_reduction 'MOLEN (Fair, 1990)'
_computing_structure_refinement 'SHELXL93 (Sheldrick, 1994)'
_computing_structure_solution 'SHELXS86 (Sheldrick, 1990)'
_diffrn_ambient_temperature 293(2)
_diffrn_measurement_device 'Enraf-Nonius CAD-4'
_diffrn_measurement_method \w/2\q
_diffrn_radiation_monochromator graphite
_diffrn_radiation_source 'fine-focus sealed tube'
_diffrn_radiation_type MoK\a
_diffrn_radiation_wavelength 0.71069
_diffrn_reflns_av_R_equivalents 0.0110
_diffrn_reflns_av_sigmaI/netI 0.0194
_diffrn_reflns_limit_h_max 10
_diffrn_reflns_limit_h_min -11
_diffrn_reflns_limit_k_max 9
_diffrn_reflns_limit_k_min 0
_diffrn_reflns_limit_l_max 16
_diffrn_reflns_limit_l_min 0
_diffrn_reflns_number 1852
_diffrn_reflns_theta_max 24.97
_diffrn_reflns_theta_min 1.55
_diffrn_standards_decay_% 1.6
_diffrn_standards_interval_time 120
_diffrn_standards_number 3
_exptl_absorpt_coefficient_mu 0.269
_exptl_absorpt_correction_type none
_exptl_crystal_colour incolore
_exptl_crystal_density_diffrn 1.450
_exptl_crystal_description prisme
_exptl_crystal_F_000 464
_exptl_crystal_size_max 0.4
_exptl_crystal_size_mid 0.4
_exptl_crystal_size_min 0.3
_refine_diff_density_max 0.351
_refine_diff_density_min -0.360
_refine_ls_extinction_coef 0.0525(45)
_refine_ls_extinction_method 'SHELXL93 (Sheldrick, 1994)'
_refine_ls_goodness_of_fit_all 1.130
_refine_ls_goodness_of_fit_obs 1.164
_refine_ls_hydrogen_treatment refall
_refine_ls_matrix_type full
_refine_ls_number_parameters 176
_refine_ls_number_reflns 1774
_refine_ls_number_restraints 0
_refine_ls_restrained_S_all 1.130
_refine_ls_restrained_S_obs 1.164
_refine_ls_R_factor_all 0.0441
_refine_ls_R_factor_obs 0.0394
_refine_ls_shift/esd_max 0.000
_refine_ls_shift/esd_mean 0.000
_refine_ls_structure_factor_coef Fsqd
_refine_ls_weighting_details w=1/[\s^2^(F~o~^2^)+(0.0591P)^2^+0.3749P]
_refine_ls_weighting_scheme calc
_refine_ls_wR_factor_all 0.1060
_refine_ls_wR_factor_obs 0.1033
_reflns_number_observed 1603
_reflns_number_total 1774
_reflns_observed_criterion I>2\s(I)
_cod_data_source_file du1105.cif
_cod_data_source_block fat1
_cod_depositor_comments
;
The following automatic conversions were performed:

'_refine_ls_weighting_scheme' value 'calc
w=1/[\s^2^(F~o~^2^)+(0.0591P)^2^+0.3749P]' was changed to 'calc'. New
tag '_refine_ls_weighting_details' was created. The value of the new
tag was set to 'w=1/[\s^2^(F~o~^2^)+(0.0591P)^2^+0.3749P]'.

Automatic conversion script
Id: cif_fix_values 3143 2015-03-26 13:38:13Z robertas 
;
_cod_original_sg_symbol_H-M 'P 21/a'
_cod_original_formula_sum 'C7 H12 N1 O5 P1'
_cod_database_code 2003443

loop_
_symmetry_equiv_pos_as_xyz
'x, y, z'
'-x+1/2, y+1/2, -z'
'-x, -y, -z'
'x-1/2, -y-1/2, z'

loop_
_atom_site_aniso_label
_atom_site_aniso_U_11
_atom_site_aniso_U_12
_atom_site_aniso_U_13
_atom_site_aniso_U_22
_atom_site_aniso_U_23
_atom_site_aniso_U_33
P 0.0257(3) 0.0020(2) 0.0064(2) 0.0290(3) 0.0047(2) 0.0323(3)
O1 0.0389(8) 0.0013(6) 0.0070(6) 0.0317(7) 0.0012(6) 0.0328(8)
O2 0.0260(7) 0.0035(6) 0.0102(6) 0.0399(8) 0.0095(7) 0.0577(10)
O3 0.0681(11) 0.0078(8) -0.0046(7) 0.0353(9) -0.0003(7) 0.0349(8)
O4 0.0319(8) 0.0066(7) 0.0175(7) 0.0453(9) 0.0176(7) 0.0555(10)
O5 0.0915(15) -0.0038(11) 0.0071(9) 0.0755(13) -0.0116(9) 0.0338(9)
N 0.0332(10) -0.0003(8) 0.0079(8) 0.0365(10) -0.0009(8) 0.0330(9)
C1 0.032(1) 0.0010(8) 0.0063(8) 0.036(1) -0.0023(8) 0.031(1)
C2 0.075(2) -0.022(1) 0.013(1) 0.047(1) -0.003(1) 0.039(1)
C3 0.088(2) -0.012(1) 0.021(1) 0.051(1) 0.003(1) 0.038(1)
C4 0.0536(1) 0.004(1) 0.007(1) 0.053(1) -0.007(1) 0.033(1)
C5 0.082(2) -0.030(2) 0.011(1) 0.060(2) -0.015(1) 0.046(1)
C6 0.076(2) -0.022(1) 0.016(1) 0.048(1) -0.002(1) 0.042(1)
C7 0.126(3) 0.020(2) 0.022(2) 0.083(2) -0.001(2) 0.037(1)

loop_
_atom_site_label
_atom_site_occupancy
_atom_site_fract_x
_atom_site_fract_y
_atom_site_fract_z
_atom_site_U_iso_or_equiv
_atom_site_thermal_displace_type
_atom_site_calc_flag
_atom_site_type_symbol
P 1 0.41440(5) 0.22869(6) 0.42869(4) 0.0292(2) Uani d P
O1 1 0.4796(2) 0.1971(2) 0.5408(1) 0.0349(4) Uani d O
O2 1 0.2678(1) 0.3132(2) 0.4043(1) 0.0413(4) Uani d O
O3 1 0.3975(2) 0.0647(2) 0.3692(1) 0.0494(5) Uani d O
O4 1 0.5194(2) 0.3386(2) 0.3851(1) 0.0431(4) Uani d O
O5 1 0.4281(2) 0.2623(3) 1.0530(1) 0.0686(6) Uani d O
N 1 0.2457(2) 0.1396(2) 0.6355(1) 0.0344(4) Uani d N
C1 1 0.2913(2) 0.1703(3) 0.7452(1) 0.0332(5) Uani d C
C2 1 0.2561(3) 0.0614(3) 0.8105(2) 0.0540(7) Uani d C
C3 1 0.2998(4) 0.0878(3) 0.9148(2) 0.0585(7) Uani d C
C4 1 0.3787(3) 0.2243(3) 0.9520(2) 0.0472(6) Uani d C
C5 1 0.4129(3) 0.3345(4) 0.8848(2) 0.0636(8) Uani d C
C6 1 0.3692(3) 0.3076(3) 0.7815(2) 0.0550(7) Uani d C
C7 1 0.3873(6) 0.1583(5) 1.1245(2) 0.0817(11) Uani d C
HO3 1 0.438(3) -0.010(4) 0.400(2) 0.067(9) Uiso d H
HO4 1 0.588(4) 0.300(4) 0.386(3) 0.074(11) Uiso d H
H1N 1 0.232(2) 0.027(3) 0.622(2) 0.045(6) Uiso d H
H2N 1 0.311(3) 0.175(3) 0.606(2) 0.046(7) Uiso d H
H3N 1 0.161(3) 0.189(3) 0.605(2) 0.040(6) Uiso d H
HC2 1 0.207(3) -0.029(4) 0.788(2) 0.071(9) Uiso d H
HC3 1 0.277(3) 0.013(4) 0.956(2) 0.072(9) Uiso d H
HC5 1 0.469(4) 0.429(4) 0.912(2) 0.085(10) Uiso d H
HC6 1 0.393(3) 0.379(4) 0.734(2) 0.076(9) Uiso d H
H1C7 1 0.407(4) 0.049(5) 1.119(2) 0.082(11) Uiso d H
H2C7 1 0.435(3) 0.202(4) 1.187(3) 0.082(10) Uiso d H
H3C7 1 0.274(4) 0.170(4) 1.114(2) 0.091(12) Uiso d H

loop_
_atom_type_symbol
_atom_type_description
_atom_type_scat_source
_atom_type_scat_dispersion_real
_atom_type_scat_dispersion_imag
P P 'International Tables Vol C Tables 4.2.6.8 and 6.1.1.4' 0.1023 0.094
O O 'International Tables Vol C Tables 4.2.6.8 and 6.1.1.4' 0.0106 0.006
N N 'International Tables Vol C Tables 4.2.6.8 and 6.1.1.4' 0.0061 0.003
C C 'International Tables Vol C Tables 4.2.6.8 and 6.1.1.4' 0.0033 0.001
H H 'International Tables Vol C Tables 4.2.6.8 and 6.1.1.4' 0.0000 0.000

loop_
_geom_angle_atom_site_label_1
_geom_angle_atom_site_label_2
_geom_angle_atom_site_label_3
_geom_angle
_geom_angle_publ_flag
O2 P O1 114.37(9) y
O2 P O3 108.70(10) y
O1 P O3 109.59(8) y
O2 P O4 106.26(8) y
O1 P O4 110.55(8) y
O3 P O4 107.00(10) y
P O4 HO4 113(3) no
P O3 HO3 116(2) no
C4 O5 C7 117.9(3) y
C1 N H1N 111.0(10) no
C1 N H2N 111(2) no
H1N N H2N 108(2) no
C1 N H3N 113.0(10) no
H1N N H3N 107(2) no
H2N N H3N 107(2) no
C2 C1 C6 120.3(2) y
C2 C1 N 119.7(2) y
C6 C1 N 120.0(2) y
C1 C2 C3 120.4(2) y
C1 C2 HC2 121(2) no
C3 C2 HC2 118(2) no
C4 C3 C2 119.7(2) y
C4 C3 HC3 122(2) no
C2 C3 HC3 119(2) no
C3 C4 O5 124.8(2) y
C3 C4 C5 119.3(2) y
O5 C4 C5 115.9(2) y
C6 C5 C4 120.7(2) y
C6 C5 HC5 121(2) no
C4 C5 HC5 119(2) no
C1 C6 C5 119.6(2) y
C1 C6 HC6 118(2) no
C5 C6 HC6 122(2) no
O5 C7 H1C7 116(2) no
O5 C7 H2C7 104(2) no
H1C7 C7 H2C7 112(3) no
O5 C7 H3C7 107(2) no
H1C7 C7 H3C7 108(3) no
H2C7 C7 H3C7 109(3) no

loop_
_geom_bond_atom_site_label_1
_geom_bond_atom_site_label_2
_geom_bond_distance
_geom_bond_publ_flag
P O2 1.4990(10) y
P O1 1.5120(10) y
P O3 1.559(2) y
P O4 1.561(2) y
O4 HO4 0.71(3) no
O3 HO3 0.79(3) no
O5 C4 1.368(3) y
O5 C7 1.419(4) y
N C1 1.463(2) y
N H1N 0.95(3) no
N H2N 0.86(3) no
N H3N 0.90(3) no
C1 C2 1.361(3) y
C1 C6 1.366(3) y
C2 C3 1.387(3) y
C2 HC2 0.89(3) no
C3 C4 1.367(4) y
C3 HC3 0.89(3) no
C4 C5 1.381(4) y
C5 C6 1.376(3) y
C5 HC5 0.96(3) no
C6 HC6 0.94(3) no
C7 H1C7 0.92(4) no
C7 H2C7 0.93(4) no
C7 H3C7 1.04(4) no

loop_
_geom_torsion_atom_site_label_1
_geom_torsion_atom_site_label_2
_geom_torsion_atom_site_label_3
_geom_torsion_atom_site_label_4
_geom_torsion
C6 C1 C2 C3 -0.5(4)
N C1 C2 C3 179.3(2)
C1 C2 C3 C4 0.1(5)
C2 C3 C4 O5 -179.7(3)
C2 C3 C4 C5 0.4(5)
C7 O5 C4 C3 -4.0(4)
C7 O5 C4 C5 175.9(3)
C3 C4 C5 C6 -0.4(5)
O5 C4 C5 C6 179.6(3)
C2 C1 C6 C5 0.4(4)
N C1 C6 C5 -179.4(2)
C4 C5 C6 C1 0.0(5)

loop_
_cod_related_entry_id
_cod_related_entry_database
_cod_related_entry_code
1 ChemSpider 21138987
